data_7043359
loop_
_publ_author_name
'Gebauer, Ireen'
'Gr\"asing, Daniel'
'Matysik, J\"org'
'Zahn, Stefan'
'Zeckert, Kornelia'

_publ_section_title
;
 Penta- and hexaorganostannate(iv) complexes based on O-heterocyclic
 ligands
;
_journal_name_full 'Dalton Trans.'
_journal_paper_doi 10.1039/C7DT01336A
_journal_year 2017
_chemical_absolute_configuration unk
_chemical_formula_moiety 'C32 H44 Li4 O8'
_chemical_formula_sum 'C32 H44 Li4 O8'
_chemical_formula_weight 584.43
_chemical_name_systematic
;
 ?
;
_chemical_properties_physical ', Air-sensitive,Moisture-sensitive'
_space_group_IT_number 78
_symmetry_cell_setting tetragonal
_symmetry_space_group_name_Hall 'P 4cw'
_symmetry_space_group_name_H-M 'P 43'
_atom_sites_solution_hydrogens geom
_atom_sites_solution_primary direct
_atom_sites_solution_secondary difmap
_audit_conform_dict_location ftp://ftp.iucr.org/pub/cif_core.dic
_audit_conform_dict_name cif_core.dic
_audit_conform_dict_version 2.3
_audit_creation_date 2016-09-19T13:22:13-00:00
_audit_creation_method 'WinGX routine CIF_UPDATE'
_audit_update_record
;
2017-03-06 deposited with the CCDC.
2017-05-30 downloaded from the CCDC.
;
_cell_angle_alpha 90
_cell_angle_beta 90
_cell_angle_gamma 90
_cell_formula_units_Z 4
_cell_length_a 16.8107(3)
_cell_length_b 16.8107(3)
_cell_length_c 11.8355(4)
_cell_measurement_reflns_used 2703
_cell_measurement_temperature 180(2)
_cell_measurement_theta_max 19.787
_cell_measurement_theta_min 3.197
_cell_volume 3344.71(14)
_computing_cell_refinement
;
        CrysAlisPro, Agilent Technologies,
        Version 1.171.37.34a (release 02-06-2014 CrysAlis171 .NET)
        (compiled Jun  2 2014,16:24:16)
;
_computing_data_collection
;
        CrysAlisPro, Agilent Technologies,
        Version 1.171.37.34a (release 02-06-2014 CrysAlis171 .NET)
        (compiled Jun  2 2014,16:24:16)
;
_computing_data_reduction
;
        CrysAlisPro, Agilent Technologies,
        Version 1.171.37.34a (release 02-06-2014 CrysAlis171 .NET)
        (compiled Jun  2 2014,16:24:16)
;
_computing_structure_refinement 'SHELXL-97 (Sheldrick, 1997)'
_computing_structure_solution
;
            SHELXS-97
            Program for Crystal Structure Analysis (Release 97-2)
            G. M. Sheldrick, Institut f\"ur Anorganische Chemie der Universit\"at,
            Tammanstrasse 4, D-3400 G\"ottingen, Germany, 1998.
;
_diffrn_ambient_temperature 180(2)
_diffrn_detector 'CCD plate'
_diffrn_detector_area_resol_mean 16.356
_diffrn_measured_fraction_theta_full 0.999
_diffrn_measured_fraction_theta_max 0.999
_diffrn_measurement_device 'four-circle diffractometer'
_diffrn_measurement_device_type 'Xcalibur, Sapphire3, Gemini'
_diffrn_measurement_method '\w scans'
_diffrn_orient_matrix_UB_11 -0.0401645
_diffrn_orient_matrix_UB_12 0.002687
_diffrn_orient_matrix_UB_13 -0.0179079
_diffrn_orient_matrix_UB_21 0.012139
_diffrn_orient_matrix_UB_22 -0.0061719
_diffrn_orient_matrix_UB_23 -0.0567268
_diffrn_orient_matrix_UB_31 -0.0043699
_diffrn_orient_matrix_UB_32 -0.0416657
_diffrn_orient_matrix_UB_33 0.0072177
_diffrn_radiation_monochromator graphite
_diffrn_radiation_probe x-ray
_diffrn_radiation_type MoK\a
_diffrn_radiation_wavelength 0.71073
_diffrn_reflns_av_R_equivalents 0.0988
_diffrn_reflns_av_unetI/netI 0.0899
_diffrn_reflns_limit_h_max 20
_diffrn_reflns_limit_h_min -20
_diffrn_reflns_limit_k_max 20
_diffrn_reflns_limit_k_min -20
_diffrn_reflns_limit_l_max 14
_diffrn_reflns_limit_l_min -14
_diffrn_reflns_number 34756
_diffrn_reflns_theta_full 25.35
_diffrn_reflns_theta_max 25.35
_diffrn_reflns_theta_min 2.1
_diffrn_source 'Enhance (Mo) X-ray Source'
_exptl_absorpt_coefficient_mu 0.079
_exptl_absorpt_correction_T_max 1
_exptl_absorpt_correction_T_min 0.89246
_exptl_absorpt_correction_type multi-scan
_exptl_absorpt_process_details
;
        CrysAlisPro, Agilent Technologies,
        Version 1.171.37.34a (release 02-06-2014 CrysAlis171 .NET)
        (compiled Jun  2 2014,16:24:16)
        Empirical absorption correction using spherical harmonics,
 implemented in SCALE3 ABSPACK scaling algorithm.
;
_exptl_crystal_colour colourless
_exptl_crystal_density_diffrn 1.161
_exptl_crystal_density_method 'not measured'
_exptl_crystal_description plates
_exptl_crystal_F_000 1248
_exptl_crystal_size_max 0.4
_exptl_crystal_size_mid 0.2
_exptl_crystal_size_min 0.1
_refine_diff_density_max 0.097
_refine_diff_density_min -0.12
_refine_diff_density_rms 0.026
_refine_ls_extinction_method none
_refine_ls_goodness_of_fit_ref 1.048
_refine_ls_hydrogen_treatment constr
_refine_ls_matrix_type full
_refine_ls_number_parameters 545
_refine_ls_number_reflns 6126
_refine_ls_number_restraints 477
_refine_ls_restrained_S_all 1.026
_refine_ls_R_factor_all 0.1781
_refine_ls_R_factor_gt 0.076
_refine_ls_shift/su_max 0.001
_refine_ls_shift/su_mean 0
_refine_ls_structure_factor_coef Fsqd
_refine_ls_weighting_details 'calc w=1/[\s^2^(Fo^2^)+(0.0391P)^2^+0.0000P] where P=(Fo^2^+2Fc^2^)/3'
_refine_ls_weighting_scheme calc
_refine_ls_wR_factor_gt 0.1234
_refine_ls_wR_factor_ref 0.1591
_reflns_number_gt 2868
_reflns_number_total 6126
_reflns_threshold_expression >2sigma(I)
_cod_data_source_file c7dt01336a2.cif
_cod_data_source_block x2033
_cod_database_code 7043359

loop_
_symmetry_equiv_pos_as_xyz
'x, y, z'
'-x, -y, z+1/2'
'-y, x, z+3/4'
'y, -x, z+1/4'

loop_
_atom_site_label
_atom_site_type_symbol
_atom_site_fract_x
_atom_site_fract_y
_atom_site_fract_z
_atom_site_U_iso_or_equiv
_atom_site_adp_type
_atom_site_occupancy
_atom_site_symmetry_multiplicity
_atom_site_calc_flag
_atom_site_refinement_flags
_atom_site_disorder_assembly
_atom_site_disorder_group
C1 C 0.7093(3) 0.8334(3) 0.3286(5) 0.0620(14) Uani 1 1 d U A .
C2 C 0.6765(4) 0.8834(4) 0.2491(6) 0.0786(18) Uani 1 1 d U . .
H2 H 0.6814 0.8761 0.1698 0.086(18) Uiso 1 1 calc R . .
C3 C 0.6352(4) 0.9463(4) 0.2990(6) 0.086(2) Uani 1 1 d U . .
H3 H 0.6078 0.9879 0.2611 0.078(16) Uiso 1 1 calc R . .
C4 C 0.6416(3) 0.9366(4) 0.4090(7) 0.0778(18) Uani 1 1 d U . .
H4 H 0.6199 0.9713 0.4644 0.10(2) Uiso 1 1 calc R . .
C5 C 0.8223(3) 0.6522(3) 0.3271(5) 0.0638(14) Uani 1 1 d U A .
C6 C 0.8607(3) 0.6045(4) 0.2535(6) 0.0719(17) Uani 1 1 d U . .
H6 H 0.8618 0.6129 0.1741 0.070(16) Uiso 1 1 calc R . .
C7 C 0.8993(3) 0.5403(4) 0.3083(6) 0.0765(16) Uani 1 1 d U . .
H7 H 0.9303 0.4998 0.2736 0.083(16) Uiso 1 1 calc R . .
C8 C 0.8838(3) 0.5480(3) 0.4169(6) 0.0687(15) Uani 1 1 d U . .
H8 H 0.9016 0.5128 0.4745 0.056(13) Uiso 1 1 calc R . .
C9 C 0.6709(3) 0.6824(3) 0.5625(5) 0.0585(14) Uani 1 1 d U . .
C10 C 0.6208(3) 0.6436(3) 0.6309(6) 0.0733(17) Uani 1 1 d U . .
H10 H 0.6264 0.6417 0.7107 0.090(19) Uiso 1 1 calc R . .
C11 C 0.5581(3) 0.6054(3) 0.5704(6) 0.0794(18) Uani 1 1 d U . .
H11 H 0.5152 0.5756 0.6011 0.066(14) Uiso 1 1 calc R . .
C12 C 0.5723(3) 0.6204(3) 0.4625(6) 0.0723(16) Uani 1 1 d U . .
H12 H 0.5409 0.6016 0.4013 0.089(18) Uiso 1 1 calc R . .
C13 C 0.8506(3) 0.7987(3) 0.5691(5) 0.0589(13) Uani 1 1 d U . .
C14 C 0.8945(4) 0.8340(3) 0.6501(6) 0.0724(17) Uani 1 1 d U . .
H14 H 0.8819 0.8326 0.7283 0.10(2) Uiso 1 1 calc R . .
C15 C 0.9618(4) 0.8736(3) 0.6043(6) 0.0776(18) Uani 1 1 d U . .
H15 H 1.0015 0.9019 0.6449 0.081(16) Uiso 1 1 calc R . .
C16 C 0.9582(4) 0.8632(4) 0.4948(7) 0.0834(19) Uani 1 1 d U . .
H16 H 0.9955 0.8836 0.442 0.22(4) Uiso 1 1 calc R . .
O5 O 0.8378(15) 0.6037(15) 0.6845(14) 0.064(6) Uani 0.367(14) 1 d PDU A 1
C17 C 0.806(2) 0.5269(16) 0.7095(16) 0.073(7) Uani 0.367(14) 1 d PDU A 1
H17A H 0.8294 0.4861 0.6596 0.088 Uiso 0.367(14) 1 calc PR A 1
H17B H 0.7473 0.5268 0.6984 0.088 Uiso 0.367(14) 1 calc PR A 1
C18 C 0.8260(16) 0.5099(9) 0.8324(18) 0.088(8) Uani 0.367(14) 1 d PDU A 1
H18A H 0.7844 0.4775 0.8696 0.106 Uiso 0.367(14) 1 calc PR A 1
H18B H 0.8781 0.483 0.8398 0.106 Uiso 0.367(14) 1 calc PR A 1
C19 C 0.8284(14) 0.5941(10) 0.8788(12) 0.086(3) Uani 0.367(14) 1 d PDU A 1
H19A H 0.856 0.5971 0.9525 0.103 Uiso 0.367(14) 1 calc PR A 1
H19B H 0.7747 0.6178 0.8852 0.103 Uiso 0.367(14) 1 calc PR A 1
C20 C 0.8771(16) 0.6317(12) 0.7831(16) 0.086(3) Uani 0.367(14) 1 d PDU A 1
H20A H 0.8758 0.6905 0.7874 0.103 Uiso 0.367(14) 1 calc PR A 1
H20B H 0.9332 0.6136 0.7854 0.103 Uiso 0.367(14) 1 calc PR A 1
O5F O 0.8383(9) 0.6175(9) 0.6987(8) 0.061(3) Uani 0.633(14) 1 d PDU A 2
C17F C 0.8057(12) 0.5397(10) 0.7116(12) 0.083(5) Uani 0.633(14) 1 d PDU A 2
H17C H 0.8426 0.4992 0.6809 0.1 Uiso 0.633(14) 1 calc PR A 2
H17D H 0.7542 0.5354 0.6714 0.1 Uiso 0.633(14) 1 calc PR A 2
C18F C 0.7942(8) 0.5281(8) 0.8380(13) 0.091(5) Uani 0.633(14) 1 d PDU A 2
H18C H 0.7445 0.5532 0.8653 0.109 Uiso 0.633(14) 1 calc PR A 2
H18D H 0.7947 0.4712 0.8594 0.109 Uiso 0.633(14) 1 calc PR A 2
C19F C 0.8673(7) 0.5715(7) 0.8801(9) 0.099(4) Uani 0.633(14) 1 d PDU A 2
H19C H 0.9169 0.5416 0.8642 0.119 Uiso 0.633(14) 1 calc PR A 2
H19D H 0.8641 0.5839 0.9617 0.119 Uiso 0.633(14) 1 calc PR A 2
C20F C 0.8597(10) 0.6460(6) 0.8066(9) 0.086(3) Uani 0.633(14) 1 d PDU A 2
H20C H 0.8183 0.682 0.8368 0.103 Uiso 0.633(14) 1 calc PR A 2
H20D H 0.9109 0.6751 0.8034 0.103 Uiso 0.633(14) 1 calc PR A 2
O6 O 0.6722(8) 0.8609(6) 0.6936(7) 0.065(3) Uani 0.690(14) 1 d PDU A 1
C21 C 0.6546(7) 0.8229(5) 0.7992(7) 0.091(4) Uani 0.690(14) 1 d PDU A 1
H21A H 0.6847 0.7726 0.8077 0.109 Uiso 0.690(14) 1 calc PR A 1
H21B H 0.597 0.8118 0.8067 0.109 Uiso 0.690(14) 1 calc PR A 1
C22 C 0.6821(6) 0.8854(5) 0.8855(7) 0.097(4) Uani 0.690(14) 1 d PDU A 1
H22A H 0.6596 0.8757 0.9616 0.116 Uiso 0.690(14) 1 calc PR A 1
H22B H 0.7407 0.889 0.8902 0.116 Uiso 0.690(14) 1 calc PR A 1
C23 C 0.6455(10) 0.9580(5) 0.8289(9) 0.130(6) Uani 0.690(14) 1 d PDU A 1
H23A H 0.6636 1.0085 0.8632 0.156 Uiso 0.690(14) 1 calc PR A 1
H23B H 0.5866 0.956 0.8279 0.156 Uiso 0.690(14) 1 calc PR A 1
C24 C 0.6818(8) 0.9438(5) 0.7115(9) 0.095(5) Uani 0.690(14) 1 d PDU A 1
H24A H 0.6533 0.9748 0.653 0.114 Uiso 0.690(14) 1 calc PR A 1
H24B H 0.7387 0.9588 0.7103 0.114 Uiso 0.690(14) 1 calc PR A 1
O6F O 0.687(2) 0.8673(16) 0.6946(19) 0.096(6) Uani 0.310(14) 1 d PDU A 2
C21F C 0.6987(15) 0.8317(13) 0.804(2) 0.096(6) Uani 0.310(14) 1 d PDU A 2
H21C H 0.7535 0.8403 0.8323 0.115 Uiso 0.310(14) 1 calc PR A 2
H21D H 0.6868 0.7741 0.8032 0.115 Uiso 0.310(14) 1 calc PR A 2
C22F C 0.6365(15) 0.8791(12) 0.8743(19) 0.096(6) Uani 0.310(14) 1 d PDU A 2
H22C H 0.5811 0.8701 0.8491 0.115 Uiso 0.310(14) 1 calc PR A 2
H22D H 0.6414 0.8702 0.9567 0.115 Uiso 0.310(14) 1 calc PR A 2
C23F C 0.670(2) 0.9591(12) 0.836(2) 0.096(6) Uani 0.310(14) 1 d PDU A 2
H23C H 0.7271 0.9655 0.8547 0.115 Uiso 0.310(14) 1 calc PR A 2
H23D H 0.6392 1.0049 0.8657 0.115 Uiso 0.310(14) 1 calc PR A 2
C24F C 0.655(2) 0.9436(17) 0.709(2) 0.096(6) Uani 0.310(14) 1 d PDU A 2
H24C H 0.5977 0.9448 0.6909 0.115 Uiso 0.310(14) 1 calc PR A 2
H24D H 0.6833 0.9832 0.6614 0.115 Uiso 0.310(14) 1 calc PR A 2
O7 O 0.8983(17) 0.8032(18) 0.1966(15) 0.069(7) Uani 0.32(2) 1 d PDU B 1
C25 C 0.9690(18) 0.848(2) 0.175(3) 0.081(9) Uani 0.32(2) 1 d PDU B 1
H25A H 1.0164 0.8134 0.1814 0.098 Uiso 0.32(2) 1 calc PR B 1
H25B H 0.974 0.8921 0.2294 0.098 Uiso 0.32(2) 1 calc PR B 1
C26 C 0.9623(18) 0.8801(17) 0.056(3) 0.104(10) Uani 0.32(2) 1 d PDU B 1
H26A H 0.9544 0.9385 0.0575 0.125 Uiso 0.32(2) 1 calc PR B 1
H26B H 1.011 0.8681 0.0124 0.125 Uiso 0.32(2) 1 calc PR B 1
C27 C 0.892(2) 0.8398(17) 0.0050(19) 0.096(10) Uani 0.32(2) 1 d PDU B 1
H27A H 0.9062 0.8147 -0.0679 0.115 Uiso 0.32(2) 1 calc PR B 1
H27B H 0.8482 0.8782 -0.008 0.115 Uiso 0.32(2) 1 calc PR B 1
C28 C 0.8674(14) 0.7774(15) 0.0906(16) 0.070(6) Uani 0.32(2) 1 d PDU B 1
H28A H 0.8087 0.7729 0.094 0.084 Uiso 0.32(2) 1 calc PR B 1
H28B H 0.8897 0.7248 0.07 0.084 Uiso 0.32(2) 1 calc PR B 1
O7F O 0.8859(8) 0.8280(9) 0.2025(8) 0.069(3) Uani 0.68(2) 1 d PDU B 2
C25F C 0.9712(7) 0.8309(10) 0.1906(11) 0.060(3) Uani 0.68(2) 1 d PDU B 2
H25C H 0.9952 0.7786 0.2084 0.072 Uiso 0.68(2) 1 calc PR B 2
H25D H 0.9944 0.8716 0.2412 0.072 Uiso 0.68(2) 1 calc PR B 2
C26F C 0.9846(6) 0.8524(9) 0.0681(11) 0.079(4) Uani 0.68(2) 1 d PDU B 2
H26C H 0.9857 0.9108 0.0575 0.094 Uiso 0.68(2) 1 calc PR B 2
H26D H 1.035 0.8295 0.0396 0.094 Uiso 0.68(2) 1 calc PR B 2
C27F C 0.9164(7) 0.8172(9) 0.0120(10) 0.075(4) Uani 0.68(2) 1 d PDU B 2
H27C H 0.9253 0.7599 -0.0022 0.09 Uiso 0.68(2) 1 calc PR B 2
H27D H 0.9056 0.8441 -0.0607 0.09 Uiso 0.68(2) 1 calc PR B 2
C28F C 0.8474(5) 0.8297(11) 0.0953(9) 0.086(4) Uani 0.68(2) 1 d PDU B 2
H28C H 0.8209 0.8815 0.0822 0.103 Uiso 0.68(2) 1 calc PR B 2
H28D H 0.8076 0.7866 0.0888 0.103 Uiso 0.68(2) 1 calc PR B 2
O8 O 0.6416(9) 0.6707(10) 0.1963(8) 0.081(5) Uani 0.707(15) 1 d PDU A 1
C29 C 0.5620(8) 0.7007(9) 0.1844(9) 0.096(5) Uani 0.707(15) 1 d PDU A 1
H29A H 0.5587 0.7559 0.2131 0.116 Uiso 0.707(15) 1 calc PR A 1
H29B H 0.5242 0.6673 0.2276 0.116 Uiso 0.707(15) 1 calc PR A 1
C30 C 0.5424(7) 0.6983(9) 0.0603(10) 0.094(4) Uani 0.707(15) 1 d PDU A 1
H30A H 0.5575 0.7485 0.0223 0.113 Uiso 0.707(15) 1 calc PR A 1
H30B H 0.4851 0.6881 0.0478 0.113 Uiso 0.707(15) 1 calc PR A 1
C31 C 0.5929(7) 0.6294(7) 0.0195(9) 0.104(4) Uani 0.707(15) 1 d PDU A 1
H31A H 0.6052 0.6341 -0.062 0.125 Uiso 0.707(15) 1 calc PR A 1
H31B H 0.5664 0.5777 0.0337 0.125 Uiso 0.707(15) 1 calc PR A 1
C32 C 0.6671(6) 0.6389(7) 0.0916(10) 0.086(4) Uani 0.707(15) 1 d PDU A 1
H32A H 0.6934 0.5868 0.103 0.104 Uiso 0.707(15) 1 calc PR A 1
H32B H 0.7053 0.6753 0.0546 0.104 Uiso 0.707(15) 1 calc PR A 1
O8F O 0.6264(18) 0.6589(18) 0.1935(15) 0.041(5) Uani 0.293(15) 1 d PDU A 2
C29F C 0.5573(15) 0.7047(13) 0.159(2) 0.042(5) Uani 0.293(15) 1 d PDU A 2
H29C H 0.5683 0.7625 0.1624 0.051 Uiso 0.293(15) 1 calc PR A 2
H29D H 0.5108 0.6925 0.207 0.051 Uiso 0.293(15) 1 calc PR A 2
C30F C 0.5426(15) 0.679(2) 0.039(2) 0.070(5) Uani 0.293(15) 1 d PDU A 2
H30C H 0.5163 0.7209 -0.0064 0.083 Uiso 0.293(15) 1 calc PR A 2
H30D H 0.5109 0.6292 0.0348 0.083 Uiso 0.293(15) 1 calc PR A 2
C31F C 0.6282(13) 0.6656(15) 0.0018(14) 0.070(5) Uani 0.293(15) 1 d PDU A 2
H31C H 0.6587 0.7159 -0.0019 0.083 Uiso 0.293(15) 1 calc PR A 2
H31D H 0.6318 0.6373 -0.0714 0.083 Uiso 0.293(15) 1 calc PR A 2
C32F C 0.6537(16) 0.6133(17) 0.1012(18) 0.070(5) Uani 0.293(15) 1 d PDU A 2
H32C H 0.6276 0.5605 0.0986 0.083 Uiso 0.293(15) 1 calc PR A 2
H32D H 0.7121 0.6062 0.1034 0.083 Uiso 0.293(15) 1 calc PR A 2
O1 O 0.6844(2) 0.8687(2) 0.4316(3) 0.0683(11) Uani 1 1 d U . .
O2 O 0.8384(2) 0.6137(2) 0.4339(3) 0.0675(11) Uani 1 1 d U . .
O3 O 0.6378(2) 0.6665(2) 0.4519(3) 0.0656(11) Uani 1 1 d U . .
O4 O 0.8929(2) 0.8186(2) 0.4672(3) 0.0672(11) Uani 1 1 d U B .
Li1 Li 0.8311(5) 0.7813(5) 0.3336(8) 0.065(2) Uani 1 1 d . . .
Li2 Li 0.7025(5) 0.7032(5) 0.3221(8) 0.063(2) Uani 1 1 d . A .
Li3 Li 0.7189(5) 0.8050(6) 0.5627(9) 0.074(3) Uani 1 1 d . A .
Li4 Li 0.8025(4) 0.6765(5) 0.5657(9) 0.061(2) Uani 1 1 d . A .

loop_
_atom_site_aniso_label
_atom_site_aniso_U_11
_atom_site_aniso_U_22
_atom_site_aniso_U_33
_atom_site_aniso_U_23
_atom_site_aniso_U_13
_atom_site_aniso_U_12
C1 0.070(3) 0.058(3) 0.058(4) 0.006(3) -0.008(3) -0.002(2)
C2 0.097(5) 0.076(4) 0.063(4) 0.014(3) -0.018(4) -0.012(3)
C3 0.087(5) 0.071(4) 0.101(5) 0.017(4) -0.030(4) 0.003(3)
C4 0.073(4) 0.061(4) 0.100(5) -0.004(4) -0.014(4) 0.009(3)
C5 0.068(4) 0.081(4) 0.043(3) 0.004(3) 0.000(3) -0.003(3)
C6 0.062(4) 0.102(5) 0.052(4) -0.010(3) 0.002(3) -0.001(3)
C7 0.065(4) 0.080(4) 0.085(4) -0.028(4) 0.007(3) 0.003(3)
C8 0.057(3) 0.063(4) 0.086(4) 0.001(3) 0.002(3) 0.010(3)
C9 0.062(3) 0.063(3) 0.051(3) -0.004(3) -0.004(3) 0.008(2)
C10 0.062(4) 0.094(5) 0.063(4) 0.008(3) 0.005(3) 0.012(3)
C11 0.055(3) 0.076(4) 0.107(5) 0.027(4) 0.014(4) 0.001(3)
C12 0.061(4) 0.073(4) 0.083(4) -0.002(4) -0.005(4) -0.002(3)
C13 0.074(3) 0.060(3) 0.043(3) 0.003(3) 0.000(3) 0.001(2)
C14 0.095(5) 0.068(4) 0.055(4) 0.001(3) -0.009(3) 0.003(3)
C15 0.081(4) 0.069(4) 0.083(4) -0.006(3) -0.033(4) -0.005(3)
C16 0.063(4) 0.090(5) 0.098(4) 0.011(4) -0.009(4) -0.022(3)
O5 0.091(11) 0.054(10) 0.048(6) -0.022(6) 0.025(7) -0.047(8)
C17 0.137(19) 0.040(11) 0.043(9) -0.006(8) 0.029(11) -0.023(10)
C18 0.13(2) 0.069(9) 0.065(10) 0.002(8) -0.017(14) -0.010(12)
C19 0.137(8) 0.080(5) 0.040(5) -0.006(4) -0.002(5) -0.030(5)
C20 0.137(8) 0.080(5) 0.040(5) -0.006(4) -0.002(5) -0.030(5)
O5F 0.082(7) 0.051(6) 0.050(5) 0.008(4) -0.034(5) -0.001(5)
C17F 0.095(11) 0.068(9) 0.088(8) 0.005(8) -0.036(8) -0.010(8)
C18F 0.097(9) 0.084(9) 0.092(8) 0.022(8) -0.027(7) -0.021(6)
C19F 0.095(9) 0.130(10) 0.071(7) 0.036(6) -0.029(6) -0.017(7)
C20F 0.137(8) 0.080(5) 0.040(5) -0.006(4) -0.002(5) -0.030(5)
O6 0.082(6) 0.059(5) 0.054(5) -0.006(4) 0.007(4) 0.001(3)
C21 0.136(9) 0.082(6) 0.054(6) 0.010(5) 0.011(6) 0.008(6)
C22 0.077(7) 0.151(10) 0.062(6) -0.016(5) -0.031(5) 0.020(6)
C23 0.219(17) 0.090(8) 0.081(8) -0.037(6) -0.012(9) 0.025(8)
C24 0.149(12) 0.057(6) 0.079(7) -0.014(5) -0.020(7) -0.020(7)
O6F 0.130(11) 0.077(10) 0.081(10) 0.004(8) 0.020(8) 0.012(6)
C21F 0.130(11) 0.077(10) 0.081(10) 0.004(8) 0.020(8) 0.012(6)
C22F 0.130(11) 0.077(10) 0.081(10) 0.004(8) 0.020(8) 0.012(6)
C23F 0.130(11) 0.077(10) 0.081(10) 0.004(8) 0.020(8) 0.012(6)
C24F 0.130(11) 0.077(10) 0.081(10) 0.004(8) 0.020(8) 0.012(6)
O7 0.055(13) 0.107(17) 0.044(7) 0.001(8) -0.006(8) -0.012(11)
C25 0.065(16) 0.088(18) 0.092(16) 0.029(13) -0.027(12) -0.014(12)
C26 0.100(19) 0.118(18) 0.093(15) 0.049(14) -0.003(14) -0.018(14)
C27 0.086(18) 0.13(2) 0.073(11) 0.039(12) -0.014(13) 0.009(15)
C28 0.060(13) 0.104(14) 0.047(9) -0.008(10) -0.006(9) -0.011(10)
O7F 0.060(6) 0.092(7) 0.055(4) 0.008(4) -0.002(4) 0.001(5)
C25F 0.062(6) 0.064(7) 0.055(6) 0.003(5) 0.005(5) 0.015(5)
C26F 0.054(5) 0.121(9) 0.061(7) 0.018(7) 0.007(5) 0.017(5)
C27F 0.094(8) 0.085(8) 0.046(5) 0.016(5) -0.005(5) 0.021(6)
C28F 0.061(5) 0.138(12) 0.058(6) 0.010(8) -0.008(4) 0.004(6)
O8 0.055(6) 0.113(10) 0.075(6) -0.034(5) -0.011(4) 0.008(5)
C29 0.082(8) 0.155(11) 0.053(7) -0.004(7) -0.012(7) 0.032(8)
C30 0.089(7) 0.130(11) 0.063(8) -0.026(7) -0.018(6) 0.007(6)
C31 0.118(9) 0.109(9) 0.087(7) -0.035(6) -0.018(6) -0.012(7)
C32 0.091(6) 0.094(9) 0.075(7) -0.016(7) -0.001(5) 0.013(6)
O8F 0.054(13) 0.043(9) 0.027(7) -0.005(6) -0.015(6) -0.001(8)
C29F 0.049(11) 0.029(11) 0.050(11) -0.012(9) -0.026(8) -0.007(8)
C30F 0.085(10) 0.081(11) 0.043(7) -0.031(6) -0.028(6) 0.014(8)
C31F 0.085(10) 0.081(11) 0.043(7) -0.031(6) -0.028(6) 0.014(8)
C32F 0.085(10) 0.081(11) 0.043(7) -0.031(6) -0.028(6) 0.014(8)
O1 0.073(3) 0.072(3) 0.059(3) 0.006(2) 0.001(2) 0.0128(19)
O2 0.068(3) 0.074(3) 0.060(3) 0.004(2) -0.001(2) 0.0086(19)
O3 0.068(3) 0.070(2) 0.059(3) 0.001(2) -0.005(2) -0.0084(18)
O4 0.060(2) 0.090(3) 0.051(2) 0.004(2) -0.0071(19) -0.017(2)
Li1 0.065(5) 0.097(6) 0.033(5) -0.005(5) 0.001(5) -0.001(4)
Li2 0.064(5) 0.074(5) 0.051(5) 0.002(5) 0.001(5) -0.007(4)
Li3 0.063(5) 0.093(7) 0.064(6) -0.002(6) 0.011(5) 0.010(5)
Li4 0.055(5) 0.068(5) 0.059(6) -0.002(5) -0.003(5) 0.010(4)

loop_
_atom_type_symbol
_atom_type_description
_atom_type_scat_dispersion_real
_atom_type_scat_dispersion_imag
_atom_type_scat_source
C C 0.0033 0.0016 'International Tables Vol C Tables 4.2.6.8 and 6.1.1.4'
H H 0 0 'International Tables Vol C Tables 4.2.6.8 and 6.1.1.4'
O O 0.0106 0.006 'International Tables Vol C Tables 4.2.6.8 and 6.1.1.4'
Li Li -0.0003 0.0001 'International Tables Vol C Tables 4.2.6.8 and 6.1.1.4'

loop_
_geom_angle_atom_site_label_1
_geom_angle_atom_site_label_2
_geom_angle_atom_site_label_3
_geom_angle
C2 C1 O1 102.3(5)
C2 C1 Li2 124.4(5)
O1 C1 Li2 115.5(4)
C2 C1 Li1 128.8(5)
O1 C1 Li1 114.4(4)
Li2 C1 Li1 69.9(4)
C1 C2 C3 111.9(7)
C1 C2 H2 124.1
C3 C2 H2 124.1
C4 C3 C2 106.5(6)
C4 C3 H3 126.7
C2 C3 H3 126.7
C3 C4 O1 109.7(6)
C3 C4 H4 125.1
O1 C4 H4 125.1
C6 C5 O2 102.0(5)
C6 C5 Li1 125.6(5)
O2 C5 Li1 113.8(5)
C6 C5 Li2 131.0(5)
O2 C5 Li2 111.8(4)
Li1 C5 Li2 70.9(3)
C5 C6 C7 112.1(6)
C5 C6 H6 123.9
C7 C6 H6 123.9
C8 C7 C6 106.4(6)
C8 C7 H7 126.8
C6 C7 H7 126.8
C7 C8 O2 109.5(6)
C7 C8 H8 125.2
O2 C8 H8 125.2
C10 C9 O3 102.4(5)
C10 C9 Li3 133.0(5)
O3 C9 Li3 108.3(4)
C10 C9 Li4 126.6(5)
O3 C9 Li4 113.1(4)
Li3 C9 Li4 71.2(3)
C9 C10 C11 112.4(6)
C9 C10 H10 123.8
C11 C10 H10 123.8
C12 C11 C10 105.4(6)
C12 C11 H11 127.3
C10 C11 H11 127.3
C11 C12 O3 110.2(6)
C11 C12 H12 124.9
O3 C12 H12 124.9
C14 C13 O4 102.9(5)
C14 C13 Li4 128.6(5)
O4 C13 Li4 112.5(4)
C14 C13 Li3 123.3(5)
O4 C13 Li3 116.9(5)
Li4 C13 Li3 71.2(3)
C13 C14 C15 111.8(6)
C13 C14 H14 124.1
C15 C14 H14 124.1
C16 C15 C14 106.1(6)
C16 C15 H15 126.9
C14 C15 H15 126.9
C15 C16 O4 110.3(6)
C15 C16 H16 124.8
O4 C16 H16 124.8
C20 O5 C17 107.7(9)
C20 O5 Li4 121.6(17)
C17 O5 Li4 126.8(17)
O5 C17 C18 106.4(9)
O5 C17 H17A 110.4
C18 C17 H17A 110.4
O5 C17 H17B 110.4
C18 C17 H17B 110.4
H17A C17 H17B 108.6
C19 C18 C17 100.2(10)
C19 C18 H18A 111.7
C17 C18 H18A 111.7
C19 C18 H18B 111.7
C17 C18 H18B 111.7
H18A C18 H18B 109.5
C18 C19 C20 97.5(11)
C18 C19 H19A 112.3
C20 C19 H19A 112.3
C18 C19 H19B 112.3
C20 C19 H19B 112.3
H19A C19 H19B 109.9
O5 C20 C19 102.8(11)
O5 C20 H20A 111.2
C19 C20 H20A 111.2
O5 C20 H20B 111.2
C19 C20 H20B 111.2
H20A C20 H20B 109.1
C20F O5F C17F 108.2(7)
C20F O5F Li4 129.5(10)
C17F O5F Li4 115.6(10)
O5F C17F C18F 105.7(7)
O5F C17F H17C 110.6
C18F C17F H17C 110.6
O5F C17F H17D 110.6
C18F C17F H17D 110.6
H17C C17F H17D 108.7
C19F C18F C17F 99.1(8)
C19F C18F H18C 111.9
C17F C18F H18C 111.9
C19F C18F H18D 111.9
C17F C18F H18D 111.9
H18C C18F H18D 109.6
C18F C19F C20F 98.0(8)
C18F C19F H19C 112.2
C20F C19F H19C 112.2
C18F C19F H19D 112.2
C20F C19F H19D 112.2
H19C C19F H19D 109.8
O5F C20F C19F 104.9(7)
O5F C20F H20C 110.8
C19F C20F H20C 110.8
O5F C20F H20D 110.8
C19F C20F H20D 110.8
H20C C20F H20D 108.8
C24 O6 C21 109.3(6)
C24 O6 Li3 122.6(8)
C21 O6 Li3 123.6(8)
O6 C21 C22 102.3(6)
O6 C21 H21A 111.3
C22 C21 H21A 111.3
O6 C21 H21B 111.3
C22 C21 H21B 111.3
H21A C21 H21B 109.2
C23 C22 C21 97.7(7)
C23 C22 H22A 112.2
C21 C22 H22A 112.2
C23 C22 H22B 112.2
C21 C22 H22B 112.2
H22A C22 H22B 109.8
C22 C23 C24 96.5(8)
C22 C23 H23A 112.4
C24 C23 H23A 112.5
C22 C23 H23B 112.4
C24 C23 H23B 112.4
H23A C23 H23B 110
O6 C24 C23 104.0(7)
O6 C24 H24A 111
C23 C24 H24A 111
O6 C24 H24B 111
C23 C24 H24B 111
H24A C24 H24B 109
C24F O6F C21F 108.9(14)
C24F O6F Li3 133.9(18)
C21F O6F Li3 117.2(19)
O6F C21F C22F 100.2(15)
O6F C21F H21C 111.7
C22F C21F H21C 111.7
O6F C21F H21D 111.7
C22F C21F H21D 111.7
H21C C21F H21D 109.5
C23F C22F C21F 92.6(16)
C23F C22F H22C 113.2
C21F C22F H22C 113.2
C23F C22F H22D 113.2
C21F C22F H22D 113.2
H22C C22F H22D 110.5
C22F C23F C24F 94.5(18)
C22F C23F H23C 112.8
C24F C23F H23C 112.8
C22F C23F H23D 112.8
C24F C23F H23D 112.8
H23C C23F H23D 110.3
O6F C24F C23F 102.2(17)
O6F C24F H24C 111.3
C23F C24F H24C 111.3
O6F C24F H24D 111.3
C23F C24F H24D 111.3
H24C C24F H24D 109.2
C28 O7 C25 107.6(10)
C28 O7 Li1 116.7(15)
C25 O7 Li1 135.3(17)
O7 C25 C26 107.2(8)
O7 C25 H25A 110.3
C26 C25 H25A 110.3
O7 C25 H25B 110.3
C26 C25 H25B 110.3
H25A C25 H25B 108.5
C27 C26 C25 105.8(8)
C27 C26 H26A 110.6
C25 C26 H26A 110.6
C27 C26 H26B 110.6
C25 C26 H26B 110.6
H26A C26 H26B 108.7
C26 C27 C28 105.0(8)
C26 C27 H27A 110.7
C28 C27 H27A 110.7
C26 C27 H27B 110.7
C28 C27 H27B 110.7
H27A C27 H27B 108.8
O7 C28 C27 106.1(9)
O7 C28 H28A 110.5
C27 C28 H28A 110.5
O7 C28 H28B 110.5
C27 C28 H28B 110.5
H28A C28 H28B 108.7
C28F O7F C25F 111.3(7)
C28F O7F Li1 119.8(9)
C25F O7F Li1 123.8(9)
O7F C25F C26F 104.5(7)
O7F C25F H25C 110.9
C26F C25F H25C 110.9
O7F C25F H25D 110.9
C26F C25F H25D 110.9
H25C C25F H25D 108.9
C27F C26F C25F 102.9(7)
C27F C26F H26C 111.2
C25F C26F H26C 111.2
C27F C26F H26D 111.2
C25F C26F H26D 111.2
H26C C26F H26D 109.1
C26F C27F C28F 104.3(8)
C26F C27F H27C 110.9
C28F C27F H27C 110.9
C26F C27F H27D 110.9
C28F C27F H27D 110.9
H27C C27F H27D 108.9
O7F C28F C27F 103.1(8)
O7F C28F H28C 111.2
C27F C28F H28C 111.2
O7F C28F H28D 111.2
C27F C28F H28D 111.2
H28C C28F H28D 109.1
C32 O8 C29 109.2(6)
C32 O8 Li2 129.4(10)
C29 O8 Li2 118.8(9)
O8 C29 C30 106.9(6)
O8 C29 H29A 110.3
C30 C29 H29A 110.3
O8 C29 H29B 110.3
C30 C29 H29B 110.3
H29A C29 H29B 108.6
C29 C30 C31 102.0(7)
C29 C30 H30A 111.4
C31 C30 H30A 111.4
C29 C30 H30B 111.4
C31 C30 H30B 111.4
H30A C30 H30B 109.2
C30 C31 C32 101.6(7)
C30 C31 H31A 111.5
C32 C31 H31A 111.5
C30 C31 H31B 111.5
C32 C31 H31B 111.5
H31A C31 H31B 109.3
O8 C32 C31 106.4(7)
O8 C32 H32A 110.5
C31 C32 H32A 110.5
O8 C32 H32B 110.5
C31 C32 H32B 110.5
H32A C32 H32B 108.6
C32F O8F C29F 109.1(12)
C32F O8F Li2 123.4(18)
C29F O8F Li2 120.0(18)
O8F C29F C30F 104.2(13)
O8F C29F H29C 110.9
C30F C29F H29C 110.9
O8F C29F H29D 110.9
C30F C29F H29D 110.9
H29C C29F H29D 108.9
C29F C30F C31F 99.1(16)
C29F C30F H30C 112
C31F C30F H30C 112
C29F C30F H30D 112
C31F C30F H30D 112
H30C C30F H30D 109.6
C30F C31F C32F 97.4(17)
C30F C31F H31C 112.3
C32F C31F H31C 112.3
C30F C31F H31D 112.3
C32F C31F H31D 112.3
H31C C31F H31D 109.9
O8F C32F C31F 101.0(15)
O8F C32F H32C 111.6
C31F C32F H32C 111.6
O8F C32F H32D 111.6
C31F C32F H32D 111.6
H32C C32F H32D 109.4
C4 O1 C1 109.5(5)
C4 O1 Li3 139.3(5)
C1 O1 Li3 111.2(4)
C8 O2 C5 109.9(5)
C8 O2 Li4 136.3(5)
C5 O2 Li4 113.1(4)
C12 O3 C9 109.7(4)
C12 O3 Li2 134.2(5)
C9 O3 Li2 115.6(4)
C16 O4 C13 108.9(5)
C16 O4 Li1 141.2(5)
C13 O4 Li1 109.5(4)
O7F Li1 O4 104.8(5)
O7F Li1 O7 13.6(12)
O4 Li1 O7 106.8(7)
O7F Li1 C5 113.7(6)
O4 Li1 C5 112.2(5)
O7 Li1 C5 101.1(10)
O7F Li1 C1 104.6(6)
O4 Li1 C1 112.1(5)
O7 Li1 C1 115.0(10)
C5 Li1 C1 109.2(4)
O7F Li1 Li2 124.4(5)
O4 Li1 Li2 130.6(4)
O7 Li1 Li2 122.1(7)
C5 Li1 Li2 54.8(3)
C1 Li1 Li2 54.4(3)
O7F Li1 Li4 159.7(6)
O4 Li1 Li4 65.4(3)
O7 Li1 Li4 148.4(10)
C5 Li1 Li4 59.1(3)
C1 Li1 Li4 95.6(3)
Li2 Li1 Li4 69.1(3)
O7F Li1 Li3 149.3(6)
O4 Li1 Li3 67.1(3)
O7 Li1 Li3 162.5(10)
C5 Li1 Li3 96.3(4)
C1 Li1 Li3 56.9(3)
Li2 Li1 Li3 67.8(3)
Li4 Li1 Li3 45.8(2)
O8 Li2 O3 102.9(6)
O8 Li2 O8F 6.4(13)
O3 Li2 O8F 96.6(9)
O8 Li2 C5 114.0(6)
O3 Li2 C5 111.2(5)
O8F Li2 C5 115.8(8)
O8 Li2 C1 110.1(7)
O3 Li2 C1 108.2(5)
O8F Li2 C1 114.0(9)
C5 Li2 C1 110.0(4)
O8 Li2 Li1 130.9(7)
O3 Li2 Li1 126.1(4)
O8F Li2 Li1 137.3(9)
C5 Li2 Li1 54.3(3)
C1 Li2 Li1 55.7(3)
O8 Li2 Li3 150.1(6)
O3 Li2 Li3 62.8(3)
O8F Li2 Li3 147.4(8)
C5 Li2 Li3 95.9(4)
C1 Li2 Li3 56.9(3)
Li1 Li2 Li3 67.5(3)
O8 Li2 Li4 155.1(6)
O3 Li2 Li4 64.5(3)
O8F Li2 Li4 150.2(9)
C5 Li2 Li4 57.7(3)
C1 Li2 Li4 94.5(4)
Li1 Li2 Li4 66.3(3)
Li3 Li2 Li4 45.2(2)
O6F Li3 O1 104.8(10)
O6F Li3 O6 7.9(14)
O1 Li3 O6 104.0(5)
O6F Li3 C9 113.6(10)
O1 Li3 C9 113.4(5)
O6 Li3 C9 107.4(5)
O6F Li3 C13 105.8(13)
O1 Li3 C13 110.3(5)
O6 Li3 C13 113.1(6)
C9 Li3 C13 108.6(4)
O6F Li3 Li4 126.0(10)
O1 Li3 Li4 128.8(5)
O6 Li3 Li4 127.2(6)
C9 Li3 Li4 54.4(3)
C13 Li3 Li4 54.2(3)
O6F Li3 Li1 150.5(11)
O1 Li3 Li1 65.9(3)
O6 Li3 Li1 157.2(5)
C9 Li3 Li1 95.4(4)
C13 Li3 Li1 57.1(3)
Li4 Li3 Li1 66.5(3)
O6F Li3 Li2 159.2(12)
O1 Li3 Li2 65.3(3)
O6 Li3 Li2 151.8(6)
C9 Li3 Li2 59.4(3)
C13 Li3 Li2 95.0(4)
Li4 Li3 Li2 68.1(3)
Li1 Li3 Li2 44.7(2)
O5F Li4 O5 8.4(11)
O5F Li4 O2 105.7(6)
O5 Li4 O2 98.1(8)
O5F Li4 C13 110.1(6)
O5 Li4 C13 117.3(8)
O2 Li4 C13 113.5(5)
O5F Li4 C9 110.1(6)
O5 Li4 C9 110.1(8)
O2 Li4 C9 108.4(4)
C13 Li4 C9 108.9(3)
O5F Li4 Li3 127.1(6)
O5 Li4 Li3 134.4(8)
O2 Li4 Li3 127.1(4)
C13 Li4 Li3 54.6(3)
C9 Li4 Li3 54.4(3)
O5F Li4 Li1 153.7(6)
O5 Li4 Li1 152.7(8)
O2 Li4 Li1 65.4(3)
C13 Li4 Li1 57.6(3)
C9 Li4 Li1 96.1(4)
Li3 Li4 Li1 67.7(3)
O5F Li4 Li2 155.6(6)
O5 Li4 Li2 148.2(8)
O2 Li4 Li2 63.2(3)
C13 Li4 Li2 94.2(4)
C9 Li4 Li2 58.7(3)
Li3 Li4 Li2 66.7(3)
Li1 Li4 Li2 44.6(2)

loop_
_geom_bond_atom_site_label_1
_geom_bond_atom_site_label_2
_geom_bond_distance
C1 C2 1.377(8)
C1 O1 1.420(6)
C1 Li2 2.193(9)
C1 Li1 2.228(9)
C2 C3 1.396(9)
C2 H2 0.95
C3 C4 1.316(8)
C3 H3 0.95
C4 O1 1.377(6)
C4 H4 0.95
C5 C6 1.349(8)
C5 O2 1.446(7)
C5 Li1 2.176(10)
C5 Li2 2.189(10)
C6 C7 1.416(8)
C6 H6 0.95
C7 C8 1.319(8)
C7 H7 0.95
C8 O2 1.357(6)
C8 H8 0.95
C9 C10 1.338(7)
C9 O3 1.447(6)
C9 Li3 2.212(11)
C9 Li4 2.214(9)
C10 C11 1.427(8)
C10 H10 0.95
C11 C12 1.324(8)
C11 H11 0.95
C12 O3 1.352(6)
C12 H12 0.95
C13 C14 1.347(8)
C13 O4 1.440(6)
C13 Li4 2.209(9)
C13 Li3 2.218(9)
C14 C15 1.421(8)
C14 H14 0.95
C15 C16 1.309(8)
C15 H15 0.95
C16 O4 1.368(6)
C16 H16 0.95
O5 C20 1.423(9)
O5 C17 1.430(9)
O5 Li4 1.96(2)
C17 C18 1.521(10)
C17 H17A 0.99
C17 H17B 0.99
C18 C19 1.519(10)
C18 H18A 0.99
C18 H18B 0.99
C19 C20 1.534(10)
C19 H19A 0.99
C19 H19B 0.99
C20 H20A 0.99
C20 H20B 0.99
O5F C20F 1.411(8)
O5F C17F 1.426(7)
O5F Li4 1.955(13)
C17F C18F 1.522(9)
C17F H17C 0.99
C17F H17D 0.99
C18F C19F 1.514(9)
C18F H18C 0.99
C18F H18D 0.99
C19F C20F 1.531(9)
C19F H19C 0.99
C19F H19D 0.99
C20F H20C 0.99
C20F H20D 0.99
O6 C24 1.420(7)
O6 C21 1.435(7)
O6 Li3 1.975(13)
C21 C22 1.536(8)
C21 H21A 0.99
C21 H21B 0.99
C22 C23 1.523(8)
C22 H22A 0.99
C22 H22B 0.99
C23 C24 1.536(8)
C23 H23A 0.99
C23 H23B 0.99
C24 H24A 0.99
C24 H24B 0.99
O6F C24F 1.400(17)
O6F C21F 1.441(16)
O6F Li3 1.96(2)
C21F C22F 1.555(17)
C21F H21C 0.99
C21F H21D 0.99
C22F C23F 1.526(19)
C22F H22C 0.99
C22F H22D 0.99
C23F C24F 1.550(18)
C23F H23C 0.99
C23F H23D 0.99
C24F H24C 0.99
C24F H24D 0.99
O7 C28 1.426(8)
O7 C25 1.430(8)
O7 Li1 2.01(2)
C25 C26 1.507(8)
C25 H25A 0.99
C25 H25B 0.99
C26 C27 1.492(8)
C26 H26A 0.99
C26 H26B 0.99
C27 C28 1.516(9)
C27 H27A 0.99
C27 H27B 0.99
C28 H28A 0.99
C28 H28B 0.99
O7F C28F 1.425(10)
O7F C25F 1.441(12)
O7F Li1 1.968(14)
C25F C26F 1.511(10)
C25F H25C 0.99
C25F H25D 0.99
C26F C27F 1.451(10)
C26F H26C 0.99
C26F H26D 0.99
C27F C28F 1.536(12)
C27F H27C 0.99
C27F H27D 0.99
C28F H28C 0.99
C28F H28D 0.99
O8 C32 1.417(7)
O8 C29 1.436(7)
O8 Li2 1.888(13)
C29 C30 1.505(7)
C29 H29A 0.99
C29 H29B 0.99
C30 C31 1.516(8)
C30 H30A 0.99
C30 H30B 0.99
C31 C32 1.520(8)
C31 H31A 0.99
C31 H31B 0.99
C32 H32A 0.99
C32 H32B 0.99
O8F C32F 1.412(14)
O8F C29F 1.454(15)
O8F Li2 2.12(3)
C29F C30F 1.506(16)
C29F H29C 0.99
C29F H29D 0.99
C30F C31F 1.518(19)
C30F H30C 0.99
C30F H30D 0.99
C31F C32F 1.530(18)
C31F H31C 0.99
C31F H31D 0.99
C32F H32C 0.99
C32F H32D 0.99
O1 Li3 1.972(11)
O2 Li4 1.978(10)
O3 Li2 1.982(9)
O4 Li1 1.993(9)
Li1 Li2 2.532(12)
Li1 Li4 3.299(10)
Li1 Li3 3.327(10)
Li2 Li3 3.333(11)
Li2 Li4 3.367(10)
Li3 Li4 2.577(12)
